data_7212611
loop_
_publ_author_name
'Sang, Rui-Li'
'Xu, Li'

_publ_section_title
;
 Helix-based supramolecular isomerism of metal--organic framework
;
_journal_issue 11
_journal_name_full CrystEngComm
_journal_page_first 3579
_journal_paper_doi 10.1039/c002677h
_journal_volume 12
_journal_year 2010
_chemical_formula_moiety 'C12 H12 Cd N4 O4, (H2 O)'
_chemical_formula_sum 'C12 H14 Cd N4 O5'
_chemical_formula_weight 406.68
_chemical_name_common '(1,1'-di(propinate)-2,2'-biimidazole)cadmium(ii) (aqua)'
_chemical_name_systematic
;
[1,1'-di(propinate)-2,2'-biimidazole]cadmium(II) (aqua)
;
_space_group_IT_number 14
_symmetry_cell_setting monoclinic
_symmetry_space_group_name_Hall '-P 2ybc'
_symmetry_space_group_name_H-M 'P 1 21/c 1'
_atom_sites_solution_hydrogens geom
_atom_sites_solution_primary direct
_atom_sites_solution_secondary difmap
_audit_creation_method SHELXL-97
_cell_angle_alpha 90.00
_cell_angle_beta 116.651(4)
_cell_angle_gamma 90.00
_cell_formula_units_Z 4
_cell_length_a 8.4400(5)
_cell_length_b 9.8301(6)
_cell_length_c 18.3307(11)
_cell_measurement_reflns_used 3571
_cell_measurement_temperature 293(2)
_cell_measurement_theta_max 27.4835
_cell_measurement_theta_min 3.1829
_cell_volume 1359.25(15)
_computing_structure_refinement 'SHELXL-97 (Sheldrick, 1997)'
_computing_structure_solution 'SHELXS-97 (Sheldrick, 1990)'
_diffrn_ambient_temperature 293(2)
_diffrn_measured_fraction_theta_full 0.995
_diffrn_measured_fraction_theta_max 0.995
_diffrn_measurement_device_type CCD_Profile_fitting
_diffrn_radiation_monochromator graphite
_diffrn_radiation_source 'fine-focus sealed tube'
_diffrn_radiation_type MoK\a
_diffrn_radiation_wavelength 0.71073
_diffrn_reflns_av_R_equivalents 0.0231
_diffrn_reflns_av_sigmaI/netI 0.0233
_diffrn_reflns_limit_h_max 10
_diffrn_reflns_limit_h_min -10
_diffrn_reflns_limit_k_max 12
_diffrn_reflns_limit_k_min -12
_diffrn_reflns_limit_l_max 23
_diffrn_reflns_limit_l_min -20
_diffrn_reflns_number 10241
_diffrn_reflns_theta_full 27.48
_diffrn_reflns_theta_max 27.48
_diffrn_reflns_theta_min 3.18
_exptl_absorpt_coefficient_mu 1.638
_exptl_absorpt_correction_T_max 1.0000
_exptl_absorpt_correction_T_min 0.8114
_exptl_absorpt_correction_type multi-scan
_exptl_absorpt_process_details 'SADABS (Sheldrick, 1996)'
_exptl_crystal_density_diffrn 1.987
_exptl_crystal_density_method 'not measured'
_exptl_crystal_description Prism
_exptl_crystal_F_000 808
_exptl_crystal_size_max 0.4500
_exptl_crystal_size_mid 0.2000
_exptl_crystal_size_min 0.1000
_refine_diff_density_max 1.051
_refine_diff_density_min -0.660
_refine_diff_density_rms 0.093
_refine_ls_extinction_method none
_refine_ls_goodness_of_fit_ref 1.121
_refine_ls_hydrogen_treatment constr
_refine_ls_matrix_type full
_refine_ls_number_parameters 199
_refine_ls_number_reflns 3093
_refine_ls_number_restraints 0
_refine_ls_restrained_S_all 1.121
_refine_ls_R_factor_all 0.0325
_refine_ls_R_factor_gt 0.0293
_refine_ls_shift/su_max 0.001
_refine_ls_shift/su_mean 0.000
_refine_ls_structure_factor_coef Fsqd
_refine_ls_weighting_details 'calc w=1/[\s^2^(Fo^2^)+(0.0288P)^2^+1.5728P] where P=(Fo^2^+2Fc^2^)/3'
_refine_ls_weighting_scheme calc
_refine_ls_wR_factor_gt 0.0664
_refine_ls_wR_factor_ref 0.0682
_reflns_number_gt 2902
_reflns_number_total 3093
_reflns_threshold_expression >2sigma(I)
_cod_data_source_file c002677h.txt
_cod_data_source_block 6
_cod_depositor_comments
;
The following automatic conversions were performed:

'_symmetry_cell_setting' value 'Monoclinic' changed to 'monoclinic'
according to /home/saulius/struct/CIF-dictionaries/cif_core.dic
dictionary named 'cif_core.dic' version 2.4.2 from
2011-04-26.

'_exptl_absorpt_correction_type' value 'Multi-scan'
changed to 'multi-scan' according to
/home/saulius/struct/CIF-dictionaries/cif_core.dic dictionary named
'cif_core.dic' version 2.4.2 from 2011-04-26.

Automatic conversion script
Id: cif_fix_values 1891 2012-01-12 08:04:46Z andrius 
;
_cod_original_cell_volume 1359.25(14)
_cod_original_sg_symbol_H-M P2(1)/c
_cod_database_code 7212611

loop_
_symmetry_equiv_pos_as_xyz
'x, y, z'
'-x, y+1/2, -z+1/2'
'-x, -y, -z'
'x, -y-1/2, z-1/2'

loop_
_atom_site_label
_atom_site_type_symbol
_atom_site_fract_x
_atom_site_fract_y
_atom_site_fract_z
_atom_site_U_iso_or_equiv
_atom_site_adp_type
_atom_site_occupancy
_atom_site_symmetry_multiplicity
_atom_site_calc_flag
_atom_site_refinement_flags
Cd1 Cd 0.97369(2) 0.71526(2) 0.830328(11) 0.02214(8) Uani 1 1 d .
O1 O 0.7024(3) 0.7379(2) 0.71412(13) 0.0362(5) Uani 1 1 d .
O2 O 0.7794(3) 0.5343(2) 0.76619(12) 0.0340(5) Uani 1 1 d .
O3 O -0.1260(3) 0.7917(2) 0.44122(12) 0.0329(5) Uani 1 1 d .
O4 O 0.1407(3) 0.8544(2) 0.46225(12) 0.0351(5) Uani 1 1 d .
N1 N 0.1902(3) 0.6517(3) 0.79568(13) 0.0252(5) Uani 1 1 d .
N2 N 0.3502(3) 0.5453(2) 0.74560(14) 0.0244(5) Uani 1 1 d .
N3 N -0.0791(3) 0.6564(2) 0.60601(13) 0.0219(5) Uani 1 1 d .
N4 N -0.0482(3) 0.4361(2) 0.63103(13) 0.0218(5) Uani 1 1 d .
C1 C 0.1854(3) 0.5844(3) 0.73186(15) 0.0199(5) Uani 1 1 d .
C2 C 0.3653(4) 0.6548(4) 0.85203(17) 0.0336(7) Uani 1 1 d .
H2 H 0.4091 0.6957 0.9031 0.040 Uiso 1 1 calc R
C3 C 0.4640(4) 0.5896(4) 0.82214(17) 0.0309(7) Uani 1 1 d .
H3 H 0.5861 0.5771 0.8485 0.037 Uiso 1 1 calc R
C4 C 0.4019(4) 0.4685(3) 0.69085(18) 0.0311(7) Uani 1 1 d .
H4A H 0.2970 0.4284 0.6474 0.037 Uiso 1 1 calc R
H4B H 0.4806 0.3950 0.7212 0.037 Uiso 1 1 calc R
C5 C 0.4941(4) 0.5570(4) 0.65368(17) 0.0313(7) Uani 1 1 d .
H5A H 0.5133 0.5039 0.6138 0.038 Uiso 1 1 calc R
H5B H 0.4166 0.6322 0.6251 0.038 Uiso 1 1 calc R
C6 C 0.6702(4) 0.6135(3) 0.71549(16) 0.0253(6) Uani 1 1 d .
C7 C 0.0229(3) 0.5573(3) 0.65714(15) 0.0196(5) Uani 1 1 d .
C8 C -0.2018(4) 0.4596(3) 0.56064(16) 0.0273(6) Uani 1 1 d .
H8 H -0.2800 0.3927 0.5287 0.033 Uiso 1 1 calc R
C9 C -0.2214(4) 0.5936(3) 0.54514(16) 0.0279(6) Uani 1 1 d .
H9 H -0.3142 0.6357 0.5013 0.034 Uiso 1 1 calc R
C10 C -0.0427(4) 0.8031(3) 0.61047(17) 0.0261(6) Uani 1 1 d .
H10A H 0.0030 0.8324 0.6668 0.031 Uiso 1 1 calc R
H10B H -0.1529 0.8512 0.5790 0.031 Uiso 1 1 calc R
C11 C 0.0893(4) 0.8412(3) 0.57884(15) 0.0243(6) Uani 1 1 d .
H11A H 0.1940 0.7851 0.6068 0.029 Uiso 1 1 calc R
H11B H 0.1247 0.9349 0.5940 0.029 Uiso 1 1 calc R
C12 C 0.0280(4) 0.8273(3) 0.48779(17) 0.0258(6) Uani 1 1 d .
O1W O 0.4875(5) 0.3244(4) 0.9545(2) 0.0853(11) Uani 1 1 d .
H1WA H 0.4324 0.3513 0.9041 0.102 Uiso 1 1 d R
H1WB H 0.5903 0.3618 0.9785 0.102 Uiso 1 1 d R

loop_
_atom_site_aniso_label
_atom_site_aniso_U_11
_atom_site_aniso_U_22
_atom_site_aniso_U_33
_atom_site_aniso_U_23
_atom_site_aniso_U_13
_atom_site_aniso_U_12
Cd1 0.01926(12) 0.02528(12) 0.02022(11) -0.00200(7) 0.00738(8) -0.00043(8)
O1 0.0318(12) 0.0349(12) 0.0316(11) 0.0005(9) 0.0051(10) -0.0014(10)
O2 0.0236(11) 0.0361(12) 0.0327(11) 0.0035(9) 0.0042(9) -0.0003(9)
O3 0.0287(11) 0.0441(13) 0.0220(10) -0.0005(9) 0.0078(9) -0.0019(10)
O4 0.0372(12) 0.0443(13) 0.0286(10) -0.0054(9) 0.0190(10) -0.0090(10)
N1 0.0206(12) 0.0344(13) 0.0212(10) -0.0052(10) 0.0100(9) -0.0017(10)
N2 0.0173(11) 0.0307(12) 0.0258(11) -0.0047(9) 0.0101(9) -0.0006(9)
N3 0.0238(12) 0.0214(11) 0.0187(10) 0.0003(9) 0.0080(9) -0.0012(9)
N4 0.0200(11) 0.0216(11) 0.0206(10) 0.0011(9) 0.0063(9) -0.0004(9)
C1 0.0182(13) 0.0230(12) 0.0175(11) -0.0017(9) 0.0071(10) -0.0023(10)
C2 0.0216(15) 0.0516(19) 0.0231(13) -0.0103(13) 0.0060(11) -0.0035(14)
C3 0.0165(14) 0.0463(18) 0.0252(14) -0.0049(12) 0.0052(11) -0.0021(12)
C4 0.0248(15) 0.0362(16) 0.0373(16) -0.0147(13) 0.0185(13) -0.0052(12)
C5 0.0196(14) 0.0502(19) 0.0231(13) -0.0074(13) 0.0086(11) -0.0023(13)
C6 0.0209(14) 0.0359(16) 0.0214(12) -0.0029(11) 0.0114(11) -0.0022(12)
C7 0.0182(13) 0.0224(12) 0.0187(11) -0.0023(10) 0.0088(10) -0.0002(10)
C8 0.0235(14) 0.0282(14) 0.0218(13) -0.0027(11) 0.0026(11) -0.0045(12)
C9 0.0228(14) 0.0311(15) 0.0206(12) 0.0009(11) 0.0015(11) 0.0002(12)
C10 0.0326(16) 0.0214(13) 0.0242(13) 0.0004(10) 0.0127(12) 0.0022(11)
C11 0.0273(14) 0.0211(13) 0.0208(12) -0.0001(10) 0.0076(11) -0.0014(11)
C12 0.0334(16) 0.0192(12) 0.0235(13) 0.0008(10) 0.0115(12) 0.0035(11)
O1W 0.075(2) 0.119(3) 0.0539(19) -0.004(2) 0.0228(17) -0.025(2)

loop_
_atom_type_symbol
_atom_type_description
_atom_type_scat_dispersion_real
_atom_type_scat_dispersion_imag
_atom_type_scat_source
C C 0.0033 0.0016 'International Tables Vol C Tables 4.2.6.8 and 6.1.1.4'
H H 0.0000 0.0000 'International Tables Vol C Tables 4.2.6.8 and 6.1.1.4'
Cd Cd -0.8075 1.2024 'International Tables Vol C Tables 4.2.6.8 and 6.1.1.4'
N N 0.0061 0.0033 'International Tables Vol C Tables 4.2.6.8 and 6.1.1.4'
O O 0.0106 0.0060 'International Tables Vol C Tables 4.2.6.8 and 6.1.1.4'

loop_
_geom_angle_atom_site_label_1
_geom_angle_atom_site_label_2
_geom_angle_atom_site_label_3
_geom_angle
_geom_angle_site_symmetry_1
_geom_angle_site_symmetry_3
N1 Cd1 N4 101.76(9) 1_655 2_656
N1 Cd1 O4 91.23(8) 1_655 4_676
N4 Cd1 O4 90.18(8) 2_656 4_676
N1 Cd1 O1 110.69(8) 1_655 .
N4 Cd1 O1 102.32(8) 2_656 .
O4 Cd1 O1 151.50(8) 4_676 .
N1 Cd1 O2 96.90(8) 1_655 .
N4 Cd1 O2 155.48(8) 2_656 .
O4 Cd1 O2 105.27(8) 4_676 .
O1 Cd1 O2 55.69(8) . .
N1 Cd1 O3 144.74(8) 1_655 4_676
N4 Cd1 O3 85.47(7) 2_656 4_676
O4 Cd1 O3 53.96(7) 4_676 4_676
O1 Cd1 O3 101.09(8) . 4_676
O2 Cd1 O3 88.42(7) . 4_676
N1 Cd1 C6 106.45(8) 1_655 .
N4 Cd1 C6 129.28(8) 2_656 .
O4 Cd1 C6 129.63(9) 4_676 .
O1 Cd1 C6 27.99(8) . .
O2 Cd1 C6 27.74(8) . .
O3 Cd1 C6 94.36(8) 4_676 .
N1 Cd1 C12 118.41(9) 1_655 4_676
N4 Cd1 C12 85.75(8) 2_656 4_676
O4 Cd1 C12 27.20(8) 4_676 4_676
O1 Cd1 C12 127.35(9) . 4_676
O2 Cd1 C12 99.26(8) . 4_676
O3 Cd1 C12 26.87(8) 4_676 4_676
C6 Cd1 C12 114.82(9) . 4_676
C6 O1 Cd1 91.22(17) . .
C6 O2 Cd1 90.98(18) . .
C12 O3 Cd1 86.40(17) . 4_475
C12 O4 Cd1 96.84(17) . 4_475
C1 N1 C2 105.8(2) . .
C1 N1 Cd1 132.18(18) . 1_455
C2 N1 Cd1 120.82(18) . 1_455
C1 N2 C3 106.9(2) . .
C1 N2 C4 127.9(2) . .
C3 N2 C4 125.3(2) . .
C7 N3 C9 107.0(2) . .
C7 N3 C10 127.8(2) . .
C9 N3 C10 125.1(2) . .
C7 N4 C8 105.7(2) . .
C7 N4 Cd1 136.62(18) . 2_646
C8 N4 Cd1 117.56(18) . 2_646
N1 C1 N2 110.8(2) . .
N1 C1 C7 124.1(2) . .
N2 C1 C7 125.1(2) . .
C3 C2 N1 109.7(3) . .
C3 C2 H2 125.2 . .
N1 C2 H2 125.2 . .
C2 C3 N2 106.9(2) . .
C2 C3 H3 126.5 . .
N2 C3 H3 126.5 . .
N2 C4 C5 112.4(2) . .
N2 C4 H4A 109.1 . .
C5 C4 H4A 109.1 . .
N2 C4 H4B 109.1 . .
C5 C4 H4B 109.1 . .
H4A C4 H4B 107.9 . .
C6 C5 C4 113.8(2) . .
C6 C5 H5A 108.8 . .
C4 C5 H5A 108.8 . .
C6 C5 H5B 108.8 . .
C4 C5 H5B 108.8 . .
H5A C5 H5B 107.7 . .
O2 C6 O1 122.0(3) . .
O2 C6 C5 118.6(3) . .
O1 C6 C5 119.4(3) . .
O2 C6 Cd1 61.28(15) . .
O1 C6 Cd1 60.79(15) . .
C5 C6 Cd1 176.90(19) . .
N4 C7 N3 110.6(2) . .
N4 C7 C1 125.8(2) . .
N3 C7 C1 123.6(2) . .
C9 C8 N4 109.7(2) . .
C9 C8 H8 125.1 . .
N4 C8 H8 125.1 . .
C8 C9 N3 106.9(2) . .
C8 C9 H9 126.5 . .
N3 C9 H9 126.5 . .
N3 C10 C11 113.1(2) . .
N3 C10 H10A 109.0 . .
C11 C10 H10A 109.0 . .
N3 C10 H10B 109.0 . .
C11 C10 H10B 109.0 . .
H10A C10 H10B 107.8 . .
C10 C11 C12 116.9(2) . .
C10 C11 H11A 108.1 . .
C12 C11 H11A 108.1 . .
C10 C11 H11B 108.1 . .
C12 C11 H11B 108.1 . .
H11A C11 H11B 107.3 . .
O3 C12 O4 122.3(3) . .
O3 C12 C11 121.1(3) . .
O4 C12 C11 116.6(3) . .
O3 C12 Cd1 66.73(15) . 4_475
O4 C12 Cd1 55.96(14) . 4_475
C11 C12 Cd1 170.2(2) . 4_475
H1WA O1W H1WB 110.5 . .

loop_
_geom_bond_atom_site_label_1
_geom_bond_atom_site_label_2
_geom_bond_distance
_geom_bond_site_symmetry_2
Cd1 N1 2.275(2) 1_655
Cd1 N4 2.283(2) 2_656
Cd1 O4 2.290(2) 4_676
Cd1 O1 2.336(2) .
Cd1 O2 2.347(2) .
Cd1 O3 2.526(2) 4_676
Cd1 C6 2.675(3) .
Cd1 C12 2.744(3) 4_676
O1 C6 1.256(4) .
O2 C6 1.245(3) .
O3 C12 1.243(4) .
O3 Cd1 2.526(2) 4_475
O4 C12 1.263(4) .
O4 Cd1 2.290(2) 4_475
N1 C1 1.328(3) .
N1 C2 1.372(4) .
N1 Cd1 2.275(2) 1_455
N2 C1 1.354(3) .
N2 C3 1.368(3) .
N2 C4 1.470(3) .
N3 C7 1.358(3) .
N3 C9 1.366(3) .
N3 C10 1.468(3) .
N4 C7 1.323(3) .
N4 C8 1.377(3) .
N4 Cd1 2.283(2) 2_646
C1 C7 1.464(3) .
C2 C3 1.347(4) .
C2 H2 0.9300 .
C3 H3 0.9300 .
C4 C5 1.518(4) .
C4 H4A 0.9700 .
C4 H4B 0.9700 .
C5 C6 1.513(4) .
C5 H5A 0.9700 .
C5 H5B 0.9700 .
C8 C9 1.342(4) .
C8 H8 0.9300 .
C9 H9 0.9300 .
C10 C11 1.515(4) .
C10 H10A 0.9700 .
C10 H10B 0.9700 .
C11 C12 1.516(4) .
C11 H11A 0.9700 .
C11 H11B 0.9700 .
C12 Cd1 2.744(3) 4_475
O1W H1WA 0.8686 .
O1W H1WB 0.8593 .

loop_
_geom_hbond_atom_site_label_D
_geom_hbond_atom_site_label_H
_geom_hbond_atom_site_label_A
_geom_hbond_distance_DH
_geom_hbond_distance_HA
_geom_hbond_distance_DA
_geom_hbond_angle_DHA
_geom_hbond_site_symmetry_A
O1W H1WB O4 0.86 2.03 2.822(4) 152.5 2_646
O1W H1WA O1 0.87 2.24 2.899(4) 132.4 2_646

loop_
_geom_torsion_atom_site_label_1
_geom_torsion_atom_site_label_2
_geom_torsion_atom_site_label_3
_geom_torsion_atom_site_label_4
_geom_torsion
_geom_torsion_site_symmetry_1
_geom_torsion_site_symmetry_4
N1 Cd1 O1 C6 86.23(18) 1_655 .
N4 Cd1 O1 C6 -165.98(17) 2_656 .
O4 Cd1 O1 C6 -51.9(3) 4_676 .
O2 Cd1 O1 C6 2.10(16) . .
O3 Cd1 O1 C6 -78.25(18) 4_676 .
C12 Cd1 O1 C6 -71.9(2) 4_676 .
N1 Cd1 O2 C6 -112.50(17) 1_655 .
N4 Cd1 O2 C6 27.0(3) 2_656 .
O4 Cd1 O2 C6 154.32(16) 4_676 .
O1 Cd1 O2 C6 -2.11(16) . .
O3 Cd1 O2 C6 102.46(17) 4_676 .
C12 Cd1 O2 C6 127.15(17) 4_676 .
C2 N1 C1 N2 -0.1(3) . .
Cd1 N1 C1 N2 -167.07(19) 1_455 .
C2 N1 C1 C7 180.0(3) . .
Cd1 N1 C1 C7 13.1(4) 1_455 .
C3 N2 C1 N1 0.4(3) . .
C4 N2 C1 N1 179.6(3) . .
C3 N2 C1 C7 -179.7(3) . .
C4 N2 C1 C7 -0.5(5) . .
C1 N1 C2 C3 -0.2(4) . .
Cd1 N1 C2 C3 168.6(2) 1_455 .
N1 C2 C3 N2 0.4(4) . .
C1 N2 C3 C2 -0.5(4) . .
C4 N2 C3 C2 -179.8(3) . .
C1 N2 C4 C5 106.8(3) . .
C3 N2 C4 C5 -74.1(4) . .
N2 C4 C5 C6 64.8(3) . .
Cd1 O2 C6 O1 3.8(3) . .
Cd1 O2 C6 C5 -176.5(2) . .
Cd1 O1 C6 O2 -3.8(3) . .
Cd1 O1 C6 C5 176.4(2) . .
C4 C5 C6 O2 48.7(4) . .
C4 C5 C6 O1 -131.6(3) . .
C4 C5 C6 Cd1 -39(4) . .
N1 Cd1 C6 O2 73.01(18) 1_655 .
N4 Cd1 C6 O2 -165.92(16) 2_656 .
O4 Cd1 C6 O2 -32.9(2) 4_676 .
O1 Cd1 C6 O2 176.3(3) . .
O3 Cd1 C6 O2 -78.21(17) 4_676 .
C12 Cd1 C6 O2 -60.09(19) 4_676 .
N1 Cd1 C6 O1 -103.27(18) 1_655 .
N4 Cd1 C6 O1 17.8(2) 2_656 .
O4 Cd1 C6 O1 150.85(16) 4_676 .
O2 Cd1 C6 O1 -176.3(3) . .
O3 Cd1 C6 O1 105.51(18) 4_676 .
C12 Cd1 C6 O1 123.64(18) 4_676 .
N1 Cd1 C6 C5 162(4) 1_655 .
N4 Cd1 C6 C5 -77(4) 2_656 .
O4 Cd1 C6 C5 56(4) 4_676 .
O1 Cd1 C6 C5 -95(4) . .
O2 Cd1 C6 C5 89(4) . .
O3 Cd1 C6 C5 11(4) 4_676 .
C12 Cd1 C6 C5 29(4) 4_676 .
C8 N4 C7 N3 -0.2(3) . .
Cd1 N4 C7 N3 176.45(18) 2_646 .
C8 N4 C7 C1 177.9(2) . .
Cd1 N4 C7 C1 -5.5(4) 2_646 .
C9 N3 C7 N4 0.3(3) . .
C10 N3 C7 N4 -176.4(2) . .
C9 N3 C7 C1 -177.9(2) . .
C10 N3 C7 C1 5.5(4) . .
N1 C1 C7 N4 -113.6(3) . .
N2 C1 C7 N4 66.6(4) . .
N1 C1 C7 N3 64.3(4) . .
N2 C1 C7 N3 -115.6(3) . .
C7 N4 C8 C9 0.0(3) . .
Cd1 N4 C8 C9 -177.4(2) 2_646 .
N4 C8 C9 N3 0.1(3) . .
C7 N3 C9 C8 -0.2(3) . .
C10 N3 C9 C8 176.5(2) . .
C7 N3 C10 C11 78.3(3) . .
C9 N3 C10 C11 -97.7(3) . .
N3 C10 C11 C12 69.5(3) . .
Cd1 O3 C12 O4 6.9(3) 4_475 .
Cd1 O3 C12 C11 -173.4(2) 4_475 .
Cd1 O4 C12 O3 -7.7(3) 4_475 .
Cd1 O4 C12 C11 172.7(2) 4_475 .
C10 C11 C12 O3 2.9(4) . .
C10 C11 C12 O4 -177.4(3) . .
C10 C11 C12 Cd1 -138.9(11) . 4_475
